data_7128230
loop_
_publ_author_name
'Thum, Katharina'
'Pahl, J\"urgen'
'Eyselein, Jonathan'
'Elsen, Holger'
'Langer, Jens'
'Harder, Sjoerd'

_publ_section_title
;
 Retro-Diels-Alder decomposition of norbornadiene mediated by a cationic
 magnesium complex.
;
_journal_issue 43
_journal_name_full 'Chemical communications (Cambridge, England)'
_journal_page_first 5278
_journal_page_last 5281
_journal_paper_doi 10.1039/d1cc01691a
_journal_volume 57
_journal_year 2021
_chemical_formula_moiety 'C34 H46 Mg N2'
_chemical_formula_sum 'C34 H46 Mg N2'
_chemical_formula_weight 507.04
_space_group_crystal_system triclinic
_space_group_IT_number 2
_space_group_name_Hall '-P 1'
_space_group_name_H-M_alt 'P -1'
_atom_sites_solution_hydrogens geom
_atom_sites_solution_primary dual
_audit_creation_date 2019-02-25
_audit_creation_method
;
Olex2 1.2
(compiled 2018.05.29 svn.r3508 for OlexSys, GUI svn.r5506)
;
_audit_update_record
;
2021-03-29 deposited with the CCDC.	2021-04-26 downloaded from the CCDC.
;
_cell_angle_alpha 74.655(4)
_cell_angle_beta 87.535(4)
_cell_angle_gamma 78.126(4)
_cell_formula_units_Z 2
_cell_length_a 9.2377(4)
_cell_length_b 12.4708(7)
_cell_length_c 13.7451(6)
_cell_measurement_reflns_used 5748
_cell_measurement_temperature 100.0(2)
_cell_measurement_theta_max 72.9320
_cell_measurement_theta_min 3.3100
_cell_volume 1494.22(13)
_computing_cell_refinement 'CrysAlisPro 1.171.38.46 (Rigaku OD, 2015)'
_computing_data_collection 'CrysAlisPro 1.171.38.46 (Rigaku OD, 2015)'
_computing_data_reduction 'CrysAlisPro 1.171.38.46 (Rigaku OD, 2015)'
_computing_molecular_graphics 'Olex2 (Dolomanov et al., 2009)'
_computing_publication_material 'Olex2 (Dolomanov et al., 2009)'
_computing_structure_refinement 'ShelXL (Sheldrick, 2015)'
_computing_structure_solution 'ShelXT (Sheldrick, 2015)'
_diffrn_ambient_temperature 100.0(2)
_diffrn_detector_area_resol_mean 5.2903
_diffrn_detector_type AtlasS2
_diffrn_measured_fraction_theta_full 0.984
_diffrn_measured_fraction_theta_max 0.948
_diffrn_measurement_details
;
List of Runs (angles in degrees, time in seconds):

  # Type    Start    End  Width  t~exp~   \w     \q     \k     \f   Frames
#--------------------------------------------------------------------------
  1  \w    -66.00  28.00   1.00    1.00    --  -41.15  38.00   0.00   94
  2  \w    -96.00  -3.00   1.00    1.00    --  -41.15 125.00  60.00   93
  3  \w   -113.00 -17.00   1.00    1.00    --  -41.15 -38.00-180.00   96
  4  \w     56.00 116.00   1.00    1.00    --  104.96 -30.00 -60.00   60
  5  \w     80.00 177.00   1.00    1.00    --  104.96  45.00  90.00   97
  6  \w    121.00 169.00   1.00    1.00    --  104.96 125.00  60.00   48
  7  \w     87.00 178.00   1.00    1.00    --  104.96  30.00 150.00   91
  8  \w     41.00 121.00   1.00    1.00    --  104.96-125.00 -60.00   80
  9  \w     32.00 137.00   1.00    1.00    --  104.96 -77.00  90.00  105
 10  \w     29.00 132.00   1.00    1.00    --  104.96 -30.00 120.00  103
 11  \w     22.00 108.00   1.00    1.00    --  104.96 -94.00   0.00   86
;
_diffrn_measurement_device 'four-circle diffractometer'
_diffrn_measurement_device_type 'SuperNova, Dual, Cu at zero, AtlasS2'
_diffrn_measurement_method '\w scans'
_diffrn_radiation_type CuK\a
_diffrn_radiation_wavelength 1.54184
_diffrn_reflns_av_R_equivalents 0.0346
_diffrn_reflns_av_unetI/netI 0.0497
_diffrn_reflns_Laue_measured_fraction_full 0.984
_diffrn_reflns_Laue_measured_fraction_max 0.948
_diffrn_reflns_limit_h_max 11
_diffrn_reflns_limit_h_min -11
_diffrn_reflns_limit_k_max 15
_diffrn_reflns_limit_k_min -14
_diffrn_reflns_limit_l_max 16
_diffrn_reflns_limit_l_min -11
_diffrn_reflns_number 9006
_diffrn_reflns_point_group_measured_fraction_full 0.984
_diffrn_reflns_point_group_measured_fraction_max 0.948
_diffrn_reflns_theta_full 67.684
_diffrn_reflns_theta_max 72.926
_diffrn_reflns_theta_min 3.334
_exptl_absorpt_coefficient_mu 0.675
_exptl_absorpt_correction_T_max 1.000
_exptl_absorpt_correction_T_min 0.607
_exptl_absorpt_correction_type gaussian
_exptl_absorpt_process_details
;
CrysAlisPro 1.171.38.46 (Rigaku Oxford Diffraction, 2015)
Numerical absorption correction based on gaussian integration over
			a multifaceted crystal model
Empirical absorption correction using spherical harmonics,
 implemented in SCALE3 ABSPACK scaling algorithm.
;
_exptl_crystal_colour 'clear colourless'
_exptl_crystal_colour_lustre clear
_exptl_crystal_colour_primary colourless
_exptl_crystal_density_diffrn 1.127
_exptl_crystal_description block
_exptl_crystal_F_000 552
_exptl_crystal_size_max 0.279
_exptl_crystal_size_mid 0.161
_exptl_crystal_size_min 0.125
_refine_diff_density_max 0.266
_refine_diff_density_min -0.332
_refine_diff_density_rms 0.055
_refine_ls_extinction_method none
_refine_ls_goodness_of_fit_ref 1.046
_refine_ls_hydrogen_treatment constr
_refine_ls_matrix_type full
_refine_ls_number_parameters 345
_refine_ls_number_reflns 5648
_refine_ls_number_restraints 0
_refine_ls_restrained_S_all 1.046
_refine_ls_R_factor_all 0.0549
_refine_ls_R_factor_gt 0.0509
_refine_ls_shift/su_max 0.000
_refine_ls_shift/su_mean 0.000
_refine_ls_structure_factor_coef Fsqd
_refine_ls_weighting_details 'w=1/[\s^2^(Fo^2^)+(0.0691P)^2^+0.6776P] where P=(Fo^2^+2Fc^2^)/3'
_refine_ls_weighting_scheme calc
_refine_ls_wR_factor_gt 0.1335
_refine_ls_wR_factor_ref 0.1384
_reflns_Friedel_coverage 0.000
_reflns_number_gt 5118
_reflns_number_total 5648
_reflns_threshold_expression 'I > 2\s(I)'
_cod_data_source_file d1cc01691a2.cif
_cod_data_source_block hasj180206a
_cod_depositor_comments 'Adding full bibliography for 7128228--7128235.cif.'
_cod_database_code 7128230
_shelx_shelxl_version_number 2016/6
_shelx_space_group_comment
;
The symmetry employed for this shelxl refinement is uniquely defined
by the following loop, which should always be used as a source of
symmetry information in preference to the above space-group names.
They are only intended as comments.
;
_olex2_refinement_description
;
1. Fixed Uiso
 At 1.2 times of:
  All C(H) groups
 At 1.5 times of:
  All C(H,H,H) groups, All C(H,H,H,H,H,H) groups
2. Others
 Sof(H5D)=Sof(H5E)=Sof(H5F)=1-FVAR(1)
 Sof(H5A)=Sof(H5B)=Sof(H5C)=FVAR(1)
3.a Ternary CH refined with riding coordinates:
 C17(H12), C32(H27), C20(H15), C29(H24)
3.b Aromatic/amide H refined with riding coordinates:
 C8(H3), C13(H8), C2(H33), C27(H22), C14(H9), C1(H34), C15(H10), C25(H20),
 C26(H21), C4(H31), C3(H32), C5(H30)
3.c Idealised Me refined as rotating group:
 C6(H1A,H1B,H1C), C19(H13A,H13B,H13C), C18(H14A,H14B,H14C), C34(H28A,H28B,
 H28C), C21(H16A,H16B,H16C), C10(H5A,H5B,H5C), C10(H5D,H5E,H5F), C30(H25A,H25B,
 H25C), C22(H17A,H17B,H17C), C33(H29A,H29B,H29C), C31(H26A,H26B,H26C)
;
_olex2_submission_special_instructions 'No special instructions were received'
_oxdiff_exptl_absorpt_empirical_details
;
Empirical correction (ABSPACK) includes:
- Absorption correction using spherical harmonics
- Frame scaling
- Detector area scaling
;

loop_
_space_group_symop_operation_xyz
'x, y, z'
'-x, -y, -z'

loop_
_atom_site_label
_atom_site_type_symbol
_atom_site_fract_x
_atom_site_fract_y
_atom_site_fract_z
_atom_site_U_iso_or_equiv
_atom_site_adp_type
_atom_site_occupancy
_atom_site_site_symmetry_order
_atom_site_calc_flag
_atom_site_refinement_flags_posn
_atom_site_refinement_flags_adp
_atom_site_refinement_flags_occupancy
_atom_site_disorder_assembly
_atom_site_disorder_group
Mg1 Mg 0.77662(5) 0.76322(4) 0.72256(4) 0.01633(15) Uani 1 1 d . . . . .
N1 N 0.62771(14) 0.72141(10) 0.64078(9) 0.0151(3) Uani 1 1 d . . . . .
N2 N 0.62950(14) 0.79575(11) 0.83125(9) 0.0158(3) Uani 1 1 d . . . . .
C11 C 0.68283(16) 0.67038(13) 0.56015(11) 0.0162(3) Uani 1 1 d . . . . .
C7 C 0.48536(17) 0.73098(12) 0.66347(11) 0.0155(3) Uani 1 1 d . . . . .
C8 C 0.42001(17) 0.77036(12) 0.74550(11) 0.0159(3) Uani 1 1 d . . . . .
H3 H 0.315090 0.782338 0.747069 0.019 Uiso 1 1 calc R . . . .
C9 C 0.48608(17) 0.79464(12) 0.82529(11) 0.0162(3) Uani 1 1 d . . . . .
C23 C 0.69154(17) 0.80257(13) 0.92350(11) 0.0172(3) Uani 1 1 d . . . . .
C12 C 0.71510(17) 0.55146(13) 0.57822(12) 0.0173(3) Uani 1 1 d . . . . .
C13 C 0.77985(18) 0.50491(14) 0.50065(12) 0.0209(3) Uani 1 1 d . . . . .
H8 H 0.804257 0.424740 0.511996 0.025 Uiso 1 1 calc R . . . .
C28 C 0.73874(18) 0.90247(14) 0.92594(12) 0.0194(3) Uani 1 1 d . . . . .
C24 C 0.71903(18) 0.70587(14) 1.00604(12) 0.0192(3) Uani 1 1 d . . . . .
C16 C 0.71262(17) 0.74074(13) 0.46613(12) 0.0182(3) Uani 1 1 d . . . . .
C17 C 0.68367(18) 0.47214(13) 0.67800(12) 0.0200(3) Uani 1 1 d . . . . .
H12 H 0.622777 0.519064 0.719606 0.024 Uiso 1 1 calc R . . . .
C6 C 0.38122(18) 0.69502(14) 0.60207(12) 0.0210(3) Uani 1 1 d . . . . .
H1A H 0.417931 0.703168 0.533070 0.031 Uiso 1 1 calc GR . . . .
H1B H 0.282538 0.743034 0.600583 0.031 Uiso 1 1 calc GR . . . .
H1C H 0.375687 0.615556 0.632772 0.031 Uiso 1 1 calc GR . . . .
C2 C 1.02244(18) 0.65953(14) 0.74465(13) 0.0229(3) Uani 1 1 d . . . . .
H33 H 1.041488 0.580570 0.777092 0.027 Uiso 1 1 calc R . . . .
C27 C 0.81744(19) 0.90156(14) 1.01111(13) 0.0226(3) Uani 1 1 d . . . . .
H22 H 0.850031 0.968177 1.013832 0.027 Uiso 1 1 calc R . . . .
C32 C 0.70158(19) 1.00994(14) 0.84001(12) 0.0215(3) Uani 1 1 d . . . . .
H27 H 0.706029 0.986379 0.775655 0.026 Uiso 1 1 calc R . . . .
C14 C 0.80893(19) 0.57284(15) 0.40828(13) 0.0235(4) Uani 1 1 d . . . . .
H9 H 0.852223 0.539542 0.356499 0.028 Uiso 1 1 calc R . . . .
C1 C 1.01324(18) 0.74773(15) 0.79287(14) 0.0245(4) Uani 1 1 d . . . . .
H34 H 1.024812 0.738764 0.863095 0.029 Uiso 1 1 calc R . . . .
C15 C 0.77491(19) 0.68969(14) 0.39110(12) 0.0221(3) Uani 1 1 d . . . . .
H10 H 0.794351 0.736045 0.326991 0.026 Uiso 1 1 calc R . . . .
C25 C 0.7982(2) 0.70968(15) 1.08914(13) 0.0241(4) Uani 1 1 d . . . . .
H20 H 0.817601 0.644841 1.145220 0.029 Uiso 1 1 calc R . . . .
C20 C 0.67711(19) 0.86955(14) 0.44577(12) 0.0212(3) Uani 1 1 d . . . . .
H15 H 0.693315 0.888150 0.510399 0.025 Uiso 1 1 calc R . . . .
C29 C 0.66882(19) 0.59700(14) 1.00601(12) 0.0215(3) Uani 1 1 d . . . . .
H24 H 0.594692 0.615803 0.950021 0.026 Uiso 1 1 calc R . . . .
C26 C 0.84873(19) 0.80595(15) 1.09124(13) 0.0250(4) Uani 1 1 d . . . . .
H21 H 0.904685 0.806375 1.147481 0.030 Uiso 1 1 calc R . . . .
C19 C 0.5949(2) 0.38670(15) 0.66176(13) 0.0253(4) Uani 1 1 d . . . . .
H13A H 0.507556 0.427469 0.619621 0.038 Uiso 1 1 calc GR . . . .
H13B H 0.563516 0.344326 0.727157 0.038 Uiso 1 1 calc GR . . . .
H13C H 0.656946 0.333786 0.628150 0.038 Uiso 1 1 calc GR . . . .
C18 C 0.8271(2) 0.40930(15) 0.73652(13) 0.0257(4) Uani 1 1 d . . . . .
H14A H 0.888490 0.362367 0.697207 0.039 Uiso 1 1 calc GR . . . .
H14B H 0.803401 0.360757 0.801331 0.039 Uiso 1 1 calc GR . . . .
H14C H 0.881211 0.464573 0.748452 0.039 Uiso 1 1 calc GR . . . .
C4 C 0.97461(19) 0.82722(17) 0.62407(14) 0.0301(4) Uani 1 1 d . . . . .
H31 H 0.955493 0.881830 0.560752 0.036 Uiso 1 1 calc R . . . .
C3 C 0.99860(18) 0.70853(16) 0.64035(14) 0.0264(4) Uani 1 1 d . . . . .
H32 H 0.998693 0.668766 0.590170 0.032 Uiso 1 1 calc R . . . .
C34 C 0.5433(2) 1.07410(15) 0.84986(13) 0.0265(4) Uani 1 1 d . . . . .
H28A H 0.472805 1.028495 0.840745 0.040 Uiso 1 1 calc GR . . . .
H28B H 0.525001 1.146745 0.798201 0.040 Uiso 1 1 calc GR . . . .
H28C H 0.531035 1.088020 0.916927 0.040 Uiso 1 1 calc GR . . . .
C21 C 0.5144(2) 0.91820(15) 0.41489(13) 0.0269(4) Uani 1 1 d . . . . .
H16A H 0.490318 0.890330 0.358489 0.040 Uiso 1 1 calc GR . . . .
H16B H 0.497664 1.001289 0.394192 0.040 Uiso 1 1 calc GR . . . .
H16C H 0.451160 0.894068 0.472251 0.040 Uiso 1 1 calc GR . . . .
C10 C 0.38220(18) 0.81782(15) 0.90907(12) 0.0218(3) Uani 1 1 d . . . . .
H5A H 0.390159 0.748465 0.964263 0.033 Uiso 0.67(3) 1 calc GR . P A 1
H5B H 0.280318 0.842115 0.882979 0.033 Uiso 0.67(3) 1 calc GR . P A 1
H5C H 0.408975 0.877858 0.934122 0.033 Uiso 0.67(3) 1 calc GR . P A 1
H5D H 0.439611 0.821906 0.965832 0.033 Uiso 0.33(3) 1 calc GR . P A 2
H5E H 0.327224 0.756449 0.931529 0.033 Uiso 0.33(3) 1 calc GR . P A 2
H5F H 0.312617 0.890083 0.884004 0.033 Uiso 0.33(3) 1 calc GR . P A 2
C30 C 0.5931(2) 0.54881(17) 1.10445(14) 0.0307(4) Uani 1 1 d . . . . .
H25A H 0.664002 0.527795 1.160674 0.046 Uiso 1 1 calc GR . . . .
H25B H 0.557619 0.481495 1.099734 0.046 Uiso 1 1 calc GR . . . .
H25C H 0.509229 0.606293 1.115989 0.046 Uiso 1 1 calc GR . . . .
C22 C 0.7776(2) 0.92805(15) 0.36668(14) 0.0318(4) Uani 1 1 d . . . . .
H17A H 0.880996 0.890422 0.382682 0.048 Uiso 1 1 calc GR . . . .
H17B H 0.764243 1.007986 0.366961 0.048 Uiso 1 1 calc GR . . . .
H17C H 0.751720 0.923165 0.299793 0.048 Uiso 1 1 calc GR . . . .
C5 C 0.98392(19) 0.85080(15) 0.71810(16) 0.0302(4) Uani 1 1 d . . . . .
H30 H 0.972278 0.924213 0.728966 0.036 Uiso 1 1 calc R . . . .
C33 C 0.8103(2) 1.08959(16) 0.83148(15) 0.0313(4) Uani 1 1 d . . . . .
H29A H 0.794211 1.126336 0.886945 0.047 Uiso 1 1 calc GR . . . .
H29B H 0.794343 1.147603 0.766905 0.047 Uiso 1 1 calc GR . . . .
H29C H 0.911906 1.045782 0.835130 0.047 Uiso 1 1 calc GR . . . .
C31 C 0.7976(2) 0.50802(15) 0.98497(15) 0.0304(4) Uani 1 1 d . . . . .
H26A H 0.841627 0.538839 0.920079 0.046 Uiso 1 1 calc GR . . . .
H26B H 0.761531 0.440137 0.982582 0.046 Uiso 1 1 calc GR . . . .
H26C H 0.872354 0.487915 1.038730 0.046 Uiso 1 1 calc GR . . . .

loop_
_atom_site_aniso_label
_atom_site_aniso_U_11
_atom_site_aniso_U_22
_atom_site_aniso_U_33
_atom_site_aniso_U_23
_atom_site_aniso_U_13
_atom_site_aniso_U_12
Mg1 0.0128(3) 0.0185(3) 0.0186(3) -0.0067(2) 0.00191(19) -0.0032(2)
N1 0.0150(6) 0.0146(6) 0.0157(6) -0.0054(5) 0.0020(5) -0.0015(5)
N2 0.0165(6) 0.0158(6) 0.0157(6) -0.0046(5) 0.0002(5) -0.0038(5)
C11 0.0128(7) 0.0193(8) 0.0182(7) -0.0081(6) 0.0012(6) -0.0030(6)
C7 0.0158(7) 0.0127(7) 0.0170(7) -0.0030(6) 0.0009(6) -0.0019(6)
C8 0.0126(7) 0.0152(7) 0.0195(7) -0.0052(6) 0.0010(6) -0.0015(6)
C9 0.0174(7) 0.0128(7) 0.0182(7) -0.0048(6) 0.0024(6) -0.0017(6)
C23 0.0144(7) 0.0212(8) 0.0168(7) -0.0066(6) 0.0014(6) -0.0037(6)
C12 0.0152(7) 0.0172(7) 0.0206(8) -0.0065(6) 0.0012(6) -0.0036(6)
C13 0.0206(8) 0.0177(7) 0.0258(8) -0.0099(6) 0.0030(6) -0.0022(6)
C28 0.0194(8) 0.0206(8) 0.0195(8) -0.0076(6) 0.0014(6) -0.0039(6)
C24 0.0186(8) 0.0211(8) 0.0185(8) -0.0061(6) 0.0025(6) -0.0049(6)
C16 0.0157(7) 0.0187(8) 0.0196(8) -0.0055(6) 0.0011(6) -0.0017(6)
C17 0.0225(8) 0.0163(7) 0.0216(8) -0.0066(6) 0.0037(6) -0.0034(6)
C6 0.0170(8) 0.0265(8) 0.0223(8) -0.0115(7) 0.0011(6) -0.0045(6)
C2 0.0133(7) 0.0218(8) 0.0324(9) -0.0067(7) 0.0007(6) -0.0017(6)
C27 0.0239(8) 0.0235(8) 0.0241(8) -0.0097(7) -0.0006(7) -0.0083(7)
C32 0.0269(9) 0.0182(8) 0.0208(8) -0.0061(6) -0.0003(6) -0.0064(7)
C14 0.0242(9) 0.0261(9) 0.0230(8) -0.0135(7) 0.0063(6) -0.0032(7)
C1 0.0131(8) 0.0333(9) 0.0298(9) -0.0124(7) -0.0008(6) -0.0053(7)
C15 0.0235(8) 0.0236(8) 0.0179(8) -0.0049(6) 0.0056(6) -0.0041(7)
C25 0.0266(9) 0.0249(8) 0.0194(8) -0.0023(6) -0.0026(7) -0.0059(7)
C20 0.0245(8) 0.0179(8) 0.0191(8) -0.0036(6) 0.0023(6) -0.0014(6)
C29 0.0244(8) 0.0212(8) 0.0191(8) -0.0031(6) -0.0012(6) -0.0075(7)
C26 0.0252(9) 0.0322(9) 0.0205(8) -0.0088(7) -0.0037(7) -0.0089(7)
C19 0.0281(9) 0.0207(8) 0.0277(9) -0.0047(7) 0.0021(7) -0.0088(7)
C18 0.0294(9) 0.0224(8) 0.0245(8) -0.0032(7) -0.0029(7) -0.0062(7)
C4 0.0148(8) 0.0354(10) 0.0331(10) 0.0030(8) 0.0053(7) -0.0063(7)
C3 0.0128(8) 0.0390(10) 0.0295(9) -0.0149(8) 0.0047(6) -0.0030(7)
C34 0.0329(10) 0.0219(8) 0.0238(8) -0.0086(7) -0.0007(7) 0.0002(7)
C21 0.0291(9) 0.0239(8) 0.0240(8) -0.0060(7) -0.0021(7) 0.0031(7)
C10 0.0187(8) 0.0268(8) 0.0221(8) -0.0114(7) 0.0038(6) -0.0040(6)
C30 0.0354(10) 0.0328(10) 0.0263(9) -0.0043(8) 0.0040(8) -0.0176(8)
C22 0.0386(11) 0.0202(8) 0.0322(10) -0.0020(7) 0.0103(8) -0.0046(8)
C5 0.0148(8) 0.0247(9) 0.0540(12) -0.0133(8) 0.0035(8) -0.0075(7)
C33 0.0388(11) 0.0226(9) 0.0336(10) -0.0039(7) -0.0036(8) -0.0126(8)
C31 0.0348(10) 0.0237(9) 0.0326(10) -0.0078(7) 0.0014(8) -0.0050(8)

loop_
_atom_type_symbol
_atom_type_description
_atom_type_scat_dispersion_real
_atom_type_scat_dispersion_imag
_atom_type_scat_source
C C 0.0181 0.0091 'International Tables Vol C Tables 4.2.6.8 and 6.1.1.4'
H H 0.0000 0.0000 'International Tables Vol C Tables 4.2.6.8 and 6.1.1.4'
Mg Mg 0.1719 0.1771 'International Tables Vol C Tables 4.2.6.8 and 6.1.1.4'
N N 0.0311 0.0180 'International Tables Vol C Tables 4.2.6.8 and 6.1.1.4'

loop_
_exptl_crystal_face_index_h
_exptl_crystal_face_index_k
_exptl_crystal_face_index_l
_exptl_crystal_face_perp_dist
-2 -5 5 0.1259
-3 -6 -6 0.0911
0 1 -8 0.1298
-3 -5 -8 0.0744
3 6 7 0.0845
-2 5 -4 0.1446
0 0 9 0.1217
3 -5 -6 0.0486
2 -5 4 0.1009
6 -1 0 0.0454
6 2 -2 0.1063
-5 -2 3 0.1329
4 7 2 0.1003
-1 6 7 0.0703
0 5 -5 0.1382
1 -6 -7 0.0577
-6 2 1 0.0810
-4 2 -5 0.1253
-6 0 -1 0.0767

loop_
_geom_angle_atom_site_label_1
_geom_angle_atom_site_label_2
_geom_angle_atom_site_label_3
_geom_angle
_geom_angle_site_symmetry_1
_geom_angle_site_symmetry_3
_geom_angle_publ_flag
N1 Mg1 C2 120.64(6) . . ?
N1 Mg1 C1 155.30(6) . . ?
N1 Mg1 C4 112.99(6) . . ?
N1 Mg1 C3 100.71(6) . . ?
N1 Mg1 C5 146.47(7) . . ?
N2 Mg1 N1 94.68(5) . . ?
N2 Mg1 C2 127.90(6) . . ?
N2 Mg1 C1 105.01(6) . . ?
N2 Mg1 C4 143.42(7) . . ?
N2 Mg1 C3 161.97(6) . . ?
N2 Mg1 C5 112.29(6) . . ?
C2 Mg1 C1 34.72(6) . . ?
C2 Mg1 C4 57.40(6) . . ?
C2 Mg1 C3 34.73(6) . . ?
C2 Mg1 C5 57.18(6) . . ?
C1 Mg1 C5 34.22(6) . . ?
C4 Mg1 C1 57.37(6) . . ?
C4 Mg1 C5 34.47(7) . . ?
C3 Mg1 C1 57.78(6) . . ?
C3 Mg1 C4 34.61(7) . . ?
C3 Mg1 C5 57.44(7) . . ?
C11 N1 Mg1 118.06(10) . . ?
C7 N1 Mg1 122.87(10) . . ?
C7 N1 C11 118.86(13) . . ?
C9 N2 Mg1 122.71(10) . . ?
C9 N2 C23 120.25(13) . . ?
C23 N2 Mg1 116.34(10) . . ?
C12 C11 N1 119.83(14) . . ?
C12 C11 C16 120.95(14) . . ?
C16 C11 N1 119.09(13) . . ?
N1 C7 C8 124.53(14) . . ?
N1 C7 C6 120.46(13) . . ?
C8 C7 C6 114.98(13) . . ?
C7 C8 H3 115.0 . . ?
C9 C8 C7 130.01(14) . . ?
C9 C8 H3 115.0 . . ?
N2 C9 C8 124.50(14) . . ?
N2 C9 C10 120.43(13) . . ?
C8 C9 C10 115.06(14) . . ?
C28 C23 N2 119.29(14) . . ?
C24 C23 N2 119.70(14) . . ?
C24 C23 C28 120.64(14) . . ?
C11 C12 C17 122.86(14) . . ?
C13 C12 C11 118.14(14) . . ?
C13 C12 C17 119.00(14) . . ?
C12 C13 H8 119.3 . . ?
C14 C13 C12 121.43(15) . . ?
C14 C13 H8 119.3 . . ?
C23 C28 C32 121.21(14) . . ?
C27 C28 C23 118.28(15) . . ?
C27 C28 C32 120.48(14) . . ?
C23 C24 C29 121.93(14) . . ?
C25 C24 C23 118.63(15) . . ?
C25 C24 C29 119.42(14) . . ?
C11 C16 C20 121.26(14) . . ?
C15 C16 C11 118.39(14) . . ?
C15 C16 C20 120.35(14) . . ?
C12 C17 H12 108.0 . . ?
C12 C17 C19 111.16(13) . . ?
C12 C17 C18 111.25(14) . . ?
C19 C17 H12 108.0 . . ?
C18 C17 H12 108.0 . . ?
C18 C17 C19 110.16(14) . . ?
C7 C6 H1A 109.5 . . ?
C7 C6 H1B 109.5 . . ?
C7 C6 H1C 109.5 . . ?
H1A C6 H1B 109.5 . . ?
H1A C6 H1C 109.5 . . ?
H1B C6 H1C 109.5 . . ?
Mg1 C2 H33 119.9 . . ?
C1 C2 Mg1 73.41(9) . . ?
C1 C2 H33 125.8 . . ?
C3 C2 Mg1 72.77(9) . . ?
C3 C2 H33 125.8 . . ?
C3 C2 C1 108.47(16) . . ?
C28 C27 H22 119.3 . . ?
C26 C27 C28 121.47(15) . . ?
C26 C27 H22 119.3 . . ?
C28 C32 H27 107.5 . . ?
C28 C32 C34 110.68(14) . . ?
C28 C32 C33 113.51(14) . . ?
C34 C32 H27 107.5 . . ?
C33 C32 H27 107.5 . . ?
C33 C32 C34 109.87(14) . . ?
C13 C14 H9 120.1 . . ?
C13 C14 C15 119.82(15) . . ?
C15 C14 H9 120.1 . . ?
Mg1 C1 H34 120.6 . . ?
C2 C1 Mg1 71.87(9) . . ?
C2 C1 H34 126.3 . . ?
C5 C1 Mg1 73.06(10) . . ?
C5 C1 C2 107.46(16) . . ?
C5 C1 H34 126.3 . . ?
C16 C15 H10 119.4 . . ?
C14 C15 C16 121.26(15) . . ?
C14 C15 H10 119.4 . . ?
C24 C25 H20 119.4 . . ?
C26 C25 C24 121.28(16) . . ?
C26 C25 H20 119.4 . . ?
C16 C20 H15 107.4 . . ?
C16 C20 C21 111.27(14) . . ?
C16 C20 C22 113.15(14) . . ?
C21 C20 H15 107.4 . . ?
C22 C20 H15 107.4 . . ?
C22 C20 C21 110.01(14) . . ?
C24 C29 H24 107.6 . . ?
C24 C29 C30 112.18(14) . . ?
C24 C29 C31 111.16(14) . . ?
C30 C29 H24 107.6 . . ?
C31 C29 H24 107.6 . . ?
C31 C29 C30 110.49(15) . . ?
C27 C26 C25 119.65(15) . . ?
C27 C26 H21 120.2 . . ?
C25 C26 H21 120.2 . . ?
C17 C19 H13A 109.5 . . ?
C17 C19 H13B 109.5 . . ?
C17 C19 H13C 109.5 . . ?
H13A C19 H13B 109.5 . . ?
H13A C19 H13C 109.5 . . ?
H13B C19 H13C 109.5 . . ?
C17 C18 H14A 109.5 . . ?
C17 C18 H14B 109.5 . . ?
C17 C18 H14C 109.5 . . ?
H14A C18 H14B 109.5 . . ?
H14A C18 H14C 109.5 . . ?
H14B C18 H14C 109.5 . . ?
Mg1 C4 H31 120.4 . . ?
C3 C4 Mg1 72.28(10) . . ?
C3 C4 H31 126.0 . . ?
C3 C4 C5 108.06(16) . . ?
C5 C4 Mg1 73.16(10) . . ?
C5 C4 H31 126.0 . . ?
Mg1 C3 H32 120.0 . . ?
C2 C3 Mg1 72.51(9) . . ?
C2 C3 H32 126.2 . . ?
C4 C3 Mg1 73.11(10) . . ?
C4 C3 C2 107.51(16) . . ?
C4 C3 H32 126.2 . . ?
C32 C34 H28A 109.5 . . ?
C32 C34 H28B 109.5 . . ?
C32 C34 H28C 109.5 . . ?
H28A C34 H28B 109.5 . . ?
H28A C34 H28C 109.5 . . ?
H28B C34 H28C 109.5 . . ?
C20 C21 H16A 109.5 . . ?
C20 C21 H16B 109.5 . . ?
C20 C21 H16C 109.5 . . ?
H16A C21 H16B 109.5 . . ?
H16A C21 H16C 109.5 . . ?
H16B C21 H16C 109.5 . . ?
C9 C10 H5A 109.5 . . ?
C9 C10 H5B 109.5 . . ?
C9 C10 H5C 109.5 . . ?
C9 C10 H5D 109.5 . . ?
C9 C10 H5E 109.5 . . ?
C9 C10 H5F 109.5 . . ?
H5A C10 H5B 109.5 . . ?
H5A C10 H5C 109.5 . . ?
H5B C10 H5C 109.5 . . ?
H5D C10 H5E 109.5 . . ?
H5D C10 H5F 109.5 . . ?
H5E C10 H5F 109.5 . . ?
C29 C30 H25A 109.5 . . ?
C29 C30 H25B 109.5 . . ?
C29 C30 H25C 109.5 . . ?
H25A C30 H25B 109.5 . . ?
H25A C30 H25C 109.5 . . ?
H25B C30 H25C 109.5 . . ?
C20 C22 H17A 109.5 . . ?
C20 C22 H17B 109.5 . . ?
C20 C22 H17C 109.5 . . ?
H17A C22 H17B 109.5 . . ?
H17A C22 H17C 109.5 . . ?
H17B C22 H17C 109.5 . . ?
Mg1 C5 H30 120.9 . . ?
C1 C5 Mg1 72.72(10) . . ?
C1 C5 C4 108.50(16) . . ?
C1 C5 H30 125.8 . . ?
C4 C5 Mg1 72.37(10) . . ?
C4 C5 H30 125.8 . . ?
C32 C33 H29A 109.5 . . ?
C32 C33 H29B 109.5 . . ?
C32 C33 H29C 109.5 . . ?
H29A C33 H29B 109.5 . . ?
H29A C33 H29C 109.5 . . ?
H29B C33 H29C 109.5 . . ?
C29 C31 H26A 109.5 . . ?
C29 C31 H26B 109.5 . . ?
C29 C31 H26C 109.5 . . ?
H26A C31 H26B 109.5 . . ?
H26A C31 H26C 109.5 . . ?
H26B C31 H26C 109.5 . . ?

loop_
_geom_bond_atom_site_label_1
_geom_bond_atom_site_label_2
_geom_bond_distance
_geom_bond_site_symmetry_2
_geom_bond_publ_flag
Mg1 N1 2.0410(14) . ?
Mg1 N2 2.0403(14) . ?
Mg1 C2 2.3589(17) . ?
Mg1 C1 2.3788(17) . ?
Mg1 C4 2.3729(18) . ?
Mg1 C3 2.3622(17) . ?
Mg1 C5 2.3831(17) . ?
N1 C11 1.4436(19) . ?
N1 C7 1.327(2) . ?
N2 C9 1.334(2) . ?
N2 C23 1.4433(19) . ?
C11 C12 1.407(2) . ?
C11 C16 1.409(2) . ?
C7 C8 1.410(2) . ?
C7 C6 1.512(2) . ?
C8 H3 0.9500 . ?
C8 C9 1.406(2) . ?
C9 C10 1.516(2) . ?
C23 C28 1.411(2) . ?
C23 C24 1.407(2) . ?
C12 C13 1.400(2) . ?
C12 C17 1.520(2) . ?
C13 H8 0.9500 . ?
C13 C14 1.377(2) . ?
C28 C27 1.401(2) . ?
C28 C32 1.522(2) . ?
C24 C25 1.399(2) . ?
C24 C29 1.522(2) . ?
C16 C15 1.395(2) . ?
C16 C20 1.523(2) . ?
C17 H12 1.0000 . ?
C17 C19 1.536(2) . ?
C17 C18 1.532(2) . ?
C6 H1A 0.9800 . ?
C6 H1B 0.9800 . ?
C6 H1C 0.9800 . ?
C2 H33 0.9500 . ?
C2 C1 1.414(2) . ?
C2 C3 1.409(3) . ?
C27 H22 0.9500 . ?
C27 C26 1.382(2) . ?
C32 H27 1.0000 . ?
C32 C34 1.535(2) . ?
C32 C33 1.532(2) . ?
C14 H9 0.9500 . ?
C14 C15 1.383(2) . ?
C1 H34 0.9500 . ?
C1 C5 1.401(3) . ?
C15 H10 0.9500 . ?
C25 H20 0.9500 . ?
C25 C26 1.382(2) . ?
C20 H15 1.0000 . ?
C20 C21 1.533(2) . ?
C20 C22 1.532(2) . ?
C29 H24 1.0000 . ?
C29 C30 1.530(2) . ?
C29 C31 1.526(3) . ?
C26 H21 0.9500 . ?
C19 H13A 0.9800 . ?
C19 H13B 0.9800 . ?
C19 H13C 0.9800 . ?
C18 H14A 0.9800 . ?
C18 H14B 0.9800 . ?
C18 H14C 0.9800 . ?
C4 H31 0.9500 . ?
C4 C3 1.409(3) . ?
C4 C5 1.409(3) . ?
C3 H32 0.9500 . ?
C34 H28A 0.9800 . ?
C34 H28B 0.9800 . ?
C34 H28C 0.9800 . ?
C21 H16A 0.9800 . ?
C21 H16B 0.9800 . ?
C21 H16C 0.9800 . ?
C10 H5A 0.9800 . ?
C10 H5B 0.9800 . ?
C10 H5C 0.9800 . ?
C10 H5D 0.9800 . ?
C10 H5E 0.9800 . ?
C10 H5F 0.9800 . ?
C30 H25A 0.9800 . ?
C30 H25B 0.9800 . ?
C30 H25C 0.9800 . ?
C22 H17A 0.9800 . ?
C22 H17B 0.9800 . ?
C22 H17C 0.9800 . ?
C5 H30 0.9500 . ?
C33 H29A 0.9800 . ?
C33 H29B 0.9800 . ?
C33 H29C 0.9800 . ?
C31 H26A 0.9800 . ?
C31 H26B 0.9800 . ?
C31 H26C 0.9800 . ?
